data_4123879
loop_
_publ_author_name
'Machan, Charles W.'
'Sampson, Matthew D.'
'Kubiak, Clifford P.'

_publ_section_title
;
 A Molecular Ruthenium Electrocatalyst for the Reduction of Carbon Dioxide
 to CO and Formate.
;
_journal_issue 26
_journal_name_full 'Journal of the American Chemical Society'
_journal_page_first 8564
_journal_page_last 8571
_journal_paper_doi 10.1021/jacs.5b03913
_journal_volume 137
_journal_year 2015
_chemical_formula_moiety 'C30 H28 Cl2 N2 O2 Ru'
_chemical_formula_sum 'C54 H76 Cl2 N2 O8 Ru'
_chemical_formula_weight 1053.13
_space_group_crystal_system monoclinic
_space_group_IT_number 14
_space_group_name_Hall '-P 2ybc'
_space_group_name_H-M_alt 'P 1 21/c 1'
_symmetry_space_group_name_Hall '-P 2ybc'
_symmetry_space_group_name_H-M 'P 1 21/c 1'
_atom_sites_solution_hydrogens geom
_atom_sites_solution_primary direct
_audit_creation_date 2015-03-04
_audit_creation_method
;
Olex2 1.2-beta
(compiled 2015.01.26 svn.r3150 for OlexSys, GUI svn.r4998)
;
_audit_update_record
;
2015-03-16 # Formatted by publCIF
;
_cell_angle_alpha 90
_cell_angle_beta 91.104(8)
_cell_angle_gamma 90
_cell_formula_units_Z 4
_cell_length_a 9.4514(15)
_cell_length_b 26.119(4)
_cell_length_c 17.888(3)
_cell_measurement_reflns_used 9820
_cell_measurement_temperature 100
_cell_measurement_theta_max 26.405
_cell_measurement_theta_min 2.292
_cell_volume 4415.0(12)
_computing_cell_refinement 'SAINT v8.34A (Bruker, 2013)'
_computing_data_collection 'APEX2 v2013.6-2 (Bruker, 2013)'
_computing_data_reduction 'SAINT v8.34A (Bruker, 2013)'
_computing_molecular_graphics 'Olex2 (Dolomanov et al., 2009)'
_computing_publication_material 'Olex2 (Dolomanov et al., 2009)'
_computing_structure_refinement 'XL (Sheldrick, 2008)'
_computing_structure_solution 'XT (Sheldrick, 2008)'
_diffrn_ambient_temperature 100.0
_diffrn_detector 'Bruker APEX CCD'
_diffrn_detector_area_resol_mean 8.0
_diffrn_detector_type 'CCD Area Detector'
_diffrn_measured_fraction_theta_full 0.993
_diffrn_measured_fraction_theta_max 0.988
_diffrn_measurement_device 'Kappa Four-Circle Diffractometer'
_diffrn_measurement_device_type 'Bruker X8 APEX Mo'
_diffrn_measurement_method '\w and \f scans'
_diffrn_radiation_monochromator graphite
_diffrn_radiation_probe x-ray
_diffrn_radiation_type MoK\a
_diffrn_radiation_wavelength 0.71073
_diffrn_reflns_av_R_equivalents 0.0473
_diffrn_reflns_av_unetI/netI 0.0316
_diffrn_reflns_laue_measured_fraction_full 0.993
_diffrn_reflns_laue_measured_fraction_max 0.988
_diffrn_reflns_limit_h_max 10
_diffrn_reflns_limit_h_min -11
_diffrn_reflns_limit_k_max 32
_diffrn_reflns_limit_k_min -32
_diffrn_reflns_limit_l_max 22
_diffrn_reflns_limit_l_min -22
_diffrn_reflns_number 64108
_diffrn_reflns_point_group_measured_fraction_full 0.993
_diffrn_reflns_point_group_measured_fraction_max 0.988
_diffrn_reflns_theta_full 26.000
_diffrn_reflns_theta_max 26.480
_diffrn_reflns_theta_min 1.931
_diffrn_source 'sealed tube'
_diffrn_source_type fine-focus
_diffrn_standards_number 0
_exptl_absorpt_coefficient_mu 0.540
_exptl_absorpt_correction_T_max 0.0452
_exptl_absorpt_correction_T_min 0.0225
_exptl_absorpt_correction_type multi-scan
_exptl_absorpt_process_details
;
SADABS-2014/4 (Bruker,2014/4) was used for absorption correction.
wR2(int) was 0.0779 before and 0.0587 after correction.
The Ratio of minimum to maximum transmission is 0.4978.
The \l/2 correction factor is 0.00150.
;
_exptl_crystal_colour 'light yellow'
_exptl_crystal_colour_modifier light
_exptl_crystal_colour_primary yellow
_exptl_crystal_density_diffrn 1.584
_exptl_crystal_description plate
_exptl_crystal_F_000 2224
_exptl_crystal_size_max 0.3
_exptl_crystal_size_mid 0.3
_exptl_crystal_size_min 0.1
_refine_diff_density_max 1.929
_refine_diff_density_min -0.698
_refine_diff_density_rms 0.094
_refine_ls_extinction_method none
_refine_ls_goodness_of_fit_ref 1.056
_refine_ls_hydrogen_treatment constr
_refine_ls_matrix_type full
_refine_ls_number_parameters 340
_refine_ls_number_reflns 9034
_refine_ls_number_restraints 0
_refine_ls_restrained_S_all 1.056
_refine_ls_R_factor_all 0.0571
_refine_ls_R_factor_gt 0.0476
_refine_ls_shift/su_max 0.001
_refine_ls_shift/su_mean 0.000
_refine_ls_structure_factor_coef Fsqd
_refine_ls_weighting_details 'w=1/[\s^2^(Fo^2^)+(0.0579P)^2^+7.5712P] where P=(Fo^2^+2Fc^2^)/3'
_refine_ls_weighting_scheme calc
_refine_ls_wR_factor_gt 0.1222
_refine_ls_wR_factor_ref 0.1284
_reflns_Friedel_coverage 0.000
_reflns_number_gt 7347
_reflns_number_total 9034
_reflns_threshold_expression 'I > 2\s(I)'
_cod_data_source_file ja5b03913_si_002.cif
_cod_data_source_block RumesbpyCO2Cl2
_cod_depositor_comments 'Adding full bibliography for 4123879.cif.'
_cod_original_cell_volume 4415.1(12)
_cod_database_code 4123879
_shelxl_version_number 2014/6
_shelx_space_group_comment
;
The symmetry employed for this shelxl refinement is uniquely defined
by the following loop, which should always be used as a source of
symmetry information in preference to the above space-group names.
They are only intended as comments.
;
_shelx_estimated_absorpt_t_max 0.948
_shelx_estimated_absorpt_t_min 0.855
_olex2_refinement_description
;
1. Fixed Uiso
 At 1.2 times of:
  All C(H) groups
 At 1.5 times of:
  All C(H,H,H) groups
2.a Aromatic/amide H refined with riding coordinates:
 C2AA(H2AA), C6AA(H6AA), C7AA(H7AA), C8AA(H8AA), C21(H21), C24(H24), C29(H29),
 C30(H30), C32(H32), C34(H34)
2.b Idealised Me refined as rotating group:
 C0BA(H0BA,H0BB,H0BC), C4AA(H4AA,H4AB,H4AC), C25(H25A,H25B,H25C), C26(H26A,
 H26B,H26C), C33(H33A,H33B,H33C), C35(H35A,H35B,H35C)
;
_olex2_submission_special_instructions 'No special instructions were received'

loop_
_space_group_symop_operation_xyz
'x, y, z'
'-x, y+1/2, -z+1/2'
'-x, -y, -z'
'x, -y-1/2, z-1/2'

loop_
_atom_site_label
_atom_site_type_symbol
_atom_site_fract_x
_atom_site_fract_y
_atom_site_fract_z
_atom_site_U_iso_or_equiv
_atom_site_adp_type
_atom_site_occupancy
_atom_site_site_symmetry_order
_atom_site_calc_flag
_atom_site_refinement_flags_posn
H4 H 0.3405 0.4561 1.0354 0.031 Uiso 1 1 calc R
H5 H 0.4842 0.4619 1.1430 0.039 Uiso 1 1 calc R
H6 H 0.5152 0.5414 1.2009 0.041 Uiso 1 1 calc R
H9 H 0.1539 0.4542 0.9700 0.031 Uiso 1 1 calc R
H10 H 0.0034 0.4528 0.8643 0.037 Uiso 1 1 calc R
H11 H -0.0271 0.5278 0.7949 0.040 Uiso 1 1 calc R
H15 H 0.6661 0.7206 1.1881 0.045 Uiso 1 1 calc R
H17 H 0.2841 0.7096 1.2829 0.044 Uiso 1 1 calc R
H21 H 0.2193 0.6874 0.6852 0.044 Uiso 1 1 calc R
H23 H -0.1631 0.7077 0.7766 0.052 Uiso 1 1 calc R
H25a H 0.6961 0.6015 1.1233 0.059 Uiso 1 1 calc GR
H25b H 0.7547 0.6582 1.1103 0.059 Uiso 1 1 calc GR
H25c H 0.6375 0.6348 1.0544 0.059 Uiso 1 1 calc GR
H26a H 0.5783 0.7688 1.3189 0.075 Uiso 1 1 calc GR
H26b H 0.4172 0.7852 1.3036 0.075 Uiso 1 1 calc GR
H26c H 0.5357 0.7996 1.2445 0.075 Uiso 1 1 calc GR
H27a H 0.1305 0.6218 1.1817 0.059 Uiso 1 1 calc GR
H27b H 0.1405 0.6374 1.2682 0.059 Uiso 1 1 calc GR
H27c H 0.2144 0.5859 1.2400 0.059 Uiso 1 1 calc GR
H28a H -0.2076 0.5956 0.8547 0.068 Uiso 1 1 calc GR
H28b H -0.2535 0.6540 0.8665 0.068 Uiso 1 1 calc GR
H28c H -0.1390 0.6282 0.9218 0.068 Uiso 1 1 calc GR
H29a H 0.0926 0.7629 0.6547 0.096 Uiso 1 1 calc GR
H29b H -0.0345 0.7801 0.7069 0.096 Uiso 1 1 calc GR
H29c H -0.0655 0.7444 0.6358 0.096 Uiso 1 1 calc GR
H30a H 0.3721 0.6092 0.7979 0.051 Uiso 1 1 calc GR
H30b H 0.3535 0.6133 0.7090 0.051 Uiso 1 1 calc GR
H30c H 0.2831 0.5667 0.7529 0.051 Uiso 1 1 calc GR
C1 C 0.3060(3) 0.69804(12) 1.04683(19) 0.0283(7) Uani 1 1 d .
C2 C 0.1915(3) 0.69361(12) 0.92279(19) 0.0276(7) Uani 1 1 d .
C3 C 0.2948(3) 0.53249(11) 1.02982(16) 0.0213(6) Uani 1 1 d .
C4 C 0.3563(3) 0.48825(12) 1.05896(18) 0.0262(7) Uani 1 1 d .
C5 C 0.4405(4) 0.49160(13) 1.12247(19) 0.0324(7) Uani 1 1 d .
C6 C 0.4607(4) 0.53870(13) 1.15592(19) 0.0339(8) Uani 1 1 d .
C7 C 0.4010(3) 0.58227(12) 1.12364(17) 0.0251(6) Uani 1 1 d .
C8 C 0.2007(3) 0.53041(11) 0.96343(16) 0.0203(6) Uani 1 1 d .
C9 C 0.1371(3) 0.48452(12) 0.94188(18) 0.0257(7) Uani 1 1 d .
C10 C 0.0494(4) 0.48353(13) 0.87932(19) 0.0309(7) Uani 1 1 d .
C11 C 0.0300(4) 0.52799(13) 0.83918(19) 0.0331(8) Uani 1 1 d .
C12 C 0.0941(3) 0.57339(12) 0.86330(18) 0.0268(7) Uani 1 1 d .
C13 C 0.4262(3) 0.63227(12) 1.16253(19) 0.0278(7) Uani 1 1 d .
C14 C 0.5560(3) 0.65727(13) 1.1549(2) 0.0316(7) Uani 1 1 d .
C15 C 0.5788(4) 0.70306(14) 1.1936(2) 0.0372(8) Uani 1 1 d .
C16 C 0.4780(4) 0.72358(14) 1.2398(2) 0.0376(8) Uani 1 1 d .
C17 C 0.3526(4) 0.69645(14) 1.2498(2) 0.0370(8) Uani 1 1 d .
C18 C 0.3254(3) 0.65085(13) 1.21259(19) 0.0297(7) Uani 1 1 d .
C19 C 0.0718(3) 0.62041(13) 0.81685(18) 0.0284(7) Uani 1 1 d .
C20 C 0.1741(3) 0.63437(13) 0.76482(19) 0.0303(7) Uani 1 1 d .
C21 C 0.1494(4) 0.67730(14) 0.7197(2) 0.0370(8) Uani 1 1 d .
C22 C 0.0257(4) 0.70554(15) 0.7239(2) 0.0439(10) Uani 1 1 d .
C23 C -0.0769(4) 0.68906(15) 0.7739(2) 0.0430(10) Uani 1 1 d .
C24 C -0.0580(4) 0.64673(14) 0.8198(2) 0.0365(8) Uani 1 1 d .
C25 C 0.6712(4) 0.63611(14) 1.1065(2) 0.0393(9) Uani 1 1 d .
C26 C 0.5047(4) 0.77370(15) 1.2802(3) 0.0503(11) Uani 1 1 d .
C27 C 0.1909(4) 0.62139(15) 1.2269(2) 0.0393(9) Uani 1 1 d .
C28 C -0.1747(4) 0.62963(16) 0.8701(2) 0.0456(10) Uani 1 1 d .
C29 C 0.0026(4) 0.75231(18) 0.6762(3) 0.0641(15) Uani 1 1 d .
C30 C 0.3075(4) 0.60311(14) 0.75534(19) 0.0343(8) Uani 1 1 d .
N1 N 0.3204(3) 0.57964(9) 1.06032(14) 0.0209(5) Uani 1 1 d .
N2 N 0.1767(2) 0.57498(9) 0.92617(13) 0.0205(5) Uani 1 1 d .
O1 O 0.3325(3) 0.73601(9) 1.07480(15) 0.0396(6) Uani 1 1 d .
O2 O 0.1651(3) 0.72948(9) 0.88889(15) 0.0384(6) Uani 1 1 d .
Cl1 Cl 0.47439(8) 0.63491(3) 0.93221(4) 0.02618(17) Uani 1 1 d .
Cl2 Cl 0.02336(8) 0.63979(3) 1.04572(5) 0.02814(17) Uani 1 1 d .
Ru1 Ru 0.24901(2) 0.64140(2) 0.98855(2) 0.02147(9) Uani 1 1 d .

loop_
_atom_site_aniso_label
_atom_site_aniso_U_11
_atom_site_aniso_U_22
_atom_site_aniso_U_33
_atom_site_aniso_U_23
_atom_site_aniso_U_13
_atom_site_aniso_U_12
C1 0.0234(16) 0.0211(16) 0.0406(19) 0.0011(13) 0.0085(14) 0.0022(12)
C2 0.0199(15) 0.0247(16) 0.0384(19) 0.0026(14) 0.0097(13) -0.0011(12)
C3 0.0202(15) 0.0247(15) 0.0191(15) -0.0019(11) 0.0051(11) -0.0010(11)
C4 0.0293(17) 0.0212(15) 0.0282(17) 0.0007(12) 0.0044(13) 0.0004(12)
C5 0.0374(19) 0.0261(17) 0.0337(19) 0.0050(14) -0.0037(15) 0.0050(14)
C6 0.041(2) 0.0355(18) 0.0250(17) -0.0031(14) -0.0045(14) 0.0014(15)
C7 0.0230(16) 0.0290(16) 0.0236(16) -0.0030(12) 0.0035(12) -0.0004(12)
C8 0.0177(14) 0.0226(14) 0.0207(15) 0.0017(11) 0.0049(11) -0.0005(11)
C9 0.0269(16) 0.0223(15) 0.0281(17) 0.0026(12) 0.0044(13) -0.0003(12)
C10 0.0321(18) 0.0291(17) 0.0313(18) -0.0014(13) 0.0000(14) -0.0078(13)
C11 0.0348(19) 0.0380(19) 0.0262(17) 0.0037(14) -0.0063(14) -0.0044(15)
C12 0.0227(16) 0.0288(16) 0.0290(17) 0.0063(13) 0.0046(13) -0.0008(12)
C13 0.0257(17) 0.0275(16) 0.0301(17) -0.0063(13) -0.0006(13) 0.0019(12)
C14 0.0215(16) 0.0341(18) 0.039(2) -0.0086(14) 0.0024(14) 0.0024(13)
C15 0.0203(17) 0.0362(19) 0.055(2) -0.0156(17) 0.0020(15) -0.0015(14)
C16 0.0252(18) 0.0364(19) 0.051(2) -0.0189(16) -0.0019(15) 0.0005(14)
C17 0.0222(17) 0.045(2) 0.044(2) -0.0219(17) 0.0037(15) 0.0013(14)
C18 0.0242(17) 0.0338(18) 0.0313(18) -0.0095(14) 0.0028(13) -0.0016(13)
C19 0.0248(17) 0.0322(17) 0.0280(17) 0.0104(13) -0.0027(13) -0.0057(13)
C20 0.0226(17) 0.0374(19) 0.0309(18) 0.0076(14) -0.0003(13) -0.0028(13)
C21 0.0261(18) 0.047(2) 0.038(2) 0.0186(16) -0.0004(15) -0.0054(15)
C22 0.0241(18) 0.048(2) 0.059(3) 0.0313(19) -0.0060(16) -0.0030(16)
C23 0.0185(17) 0.050(2) 0.060(3) 0.0259(19) -0.0031(16) 0.0003(15)
C24 0.0212(17) 0.041(2) 0.047(2) 0.0154(16) -0.0021(15) -0.0042(14)
C25 0.0223(18) 0.043(2) 0.053(2) -0.0150(17) 0.0054(16) 0.0044(14)
C26 0.030(2) 0.045(2) 0.076(3) -0.034(2) -0.0019(19) -0.0025(16)
C27 0.032(2) 0.046(2) 0.040(2) -0.0143(17) 0.0103(16) -0.0095(16)
C28 0.0234(19) 0.057(2) 0.057(3) 0.027(2) 0.0055(17) -0.0006(16)
C29 0.029(2) 0.066(3) 0.096(4) 0.057(3) -0.009(2) -0.0019(19)
C30 0.0303(18) 0.044(2) 0.0288(18) 0.0061(15) 0.0059(14) 0.0038(15)
N1 0.0185(12) 0.0211(12) 0.0233(13) -0.0017(10) 0.0071(10) 0.0008(9)
N2 0.0165(12) 0.0224(12) 0.0227(13) 0.0032(10) 0.0045(10) 0.0008(9)
O1 0.0371(14) 0.0231(12) 0.0587(17) -0.0074(11) 0.0056(12) -0.0005(10)
O2 0.0358(14) 0.0256(12) 0.0540(16) 0.0111(11) 0.0059(12) 0.0028(10)
Cl1 0.0194(4) 0.0244(4) 0.0351(4) 0.0023(3) 0.0087(3) -0.0002(3)
Cl2 0.0200(4) 0.0260(4) 0.0389(4) 0.0002(3) 0.0104(3) 0.0011(3)
Ru1 0.01721(14) 0.01655(13) 0.03085(15) 0.00079(9) 0.00555(9) 0.00023(9)

loop_
_atom_type_symbol
_atom_type_description
_atom_type_scat_dispersion_real
_atom_type_scat_dispersion_imag
_atom_type_scat_source
C C 0.0033 0.0016 'International Tables Vol C Tables 4.2.6.8 and 6.1.1.4'
H H 0.0000 0.0000 'International Tables Vol C Tables 4.2.6.8 and 6.1.1.4'
Cl Cl 0.1484 0.1585 'International Tables Vol C Tables 4.2.6.8 and 6.1.1.4'
N N 0.0061 0.0033 'International Tables Vol C Tables 4.2.6.8 and 6.1.1.4'
O O 0.0106 0.0060 'International Tables Vol C Tables 4.2.6.8 and 6.1.1.4'
Ru Ru -1.2594 0.8363 'International Tables Vol C Tables 4.2.6.8 and 6.1.1.4'

loop_
_geom_angle_atom_site_label_1
_geom_angle_atom_site_label_2
_geom_angle_atom_site_label_3
_geom_angle
O1 C1 Ru1 171.0(3)
O2 C2 Ru1 171.3(3)
C4 C3 C8 120.9(3)
N1 C3 C4 122.0(3)
N1 C3 C8 117.1(3)
C3 C4 H4 120.4
C5 C4 H4 120.4
C5 C4 C3 119.2(3)
C4 C5 H5 120.4
C4 C5 C6 119.1(3)
C6 C5 H5 120.4
C5 C6 H6 120.1
C5 C6 C7 119.9(3)
C7 C6 H6 120.1
C6 C7 C13 117.5(3)
N1 C7 C6 121.5(3)
N1 C7 C13 121.0(3)
C9 C8 C3 120.4(3)
N2 C8 C3 117.2(3)
N2 C8 C9 122.4(3)
C8 C9 H9 120.3
C10 C9 H9 120.3
C10 C9 C8 119.3(3)
C9 C10 H10 120.7
C11 C10 H10 120.7
C11 C10 C9 118.6(3)
C10 C11 H11 119.9
C10 C11 C12 120.2(3)
C12 C11 H11 119.9
C11 C12 C19 118.1(3)
N2 C12 C11 121.4(3)
N2 C12 C19 120.5(3)
C14 C13 C7 119.6(3)
C14 C13 C18 120.5(3)
C18 C13 C7 119.6(3)
C13 C14 C25 121.9(3)
C15 C14 C13 118.6(3)
C15 C14 C25 119.4(3)
C14 C15 H15 119.1
C16 C15 H15 119.1
C16 C15 C14 121.8(3)
C15 C16 C17 118.5(3)
C15 C16 C26 120.7(3)
C17 C16 C26 120.8(3)
C16 C17 H17 119.2
C18 C17 H17 119.2
C18 C17 C16 121.7(3)
C13 C18 C27 120.9(3)
C17 C18 C13 118.7(3)
C17 C18 C27 120.3(3)
C20 C19 C12 119.4(3)
C20 C19 C24 120.6(3)
C24 C19 C12 119.6(3)
C19 C20 C30 121.3(3)
C21 C20 C19 118.8(3)
C21 C20 C30 119.9(3)
C20 C21 H21 119.1
C22 C21 H21 119.1
C22 C21 C20 121.8(3)
C21 C22 C23 117.8(3)
C21 C22 C29 121.0(3)
C23 C22 C29 121.2(4)
C22 C23 H23 118.7
C24 C23 H23 118.7
C24 C23 C22 122.7(3)
C19 C24 C28 121.8(3)
C23 C24 C19 118.1(3)
C23 C24 C28 120.2(3)
H25a C25 H25b 109.5
H25a C25 H25c 109.5
H25b C25 H25c 109.5
C14 C25 H25a 109.5
C14 C25 H25b 109.5
C14 C25 H25c 109.5
H26a C26 H26b 109.5
H26a C26 H26c 109.5
H26b C26 H26c 109.5
C16 C26 H26a 109.5
C16 C26 H26b 109.5
C16 C26 H26c 109.5
H27a C27 H27b 109.5
H27a C27 H27c 109.5
H27b C27 H27c 109.5
C18 C27 H27a 109.5
C18 C27 H27b 109.5
C18 C27 H27c 109.5
H28a C28 H28b 109.5
H28a C28 H28c 109.5
H28b C28 H28c 109.5
C24 C28 H28a 109.5
C24 C28 H28b 109.5
C24 C28 H28c 109.5
H29a C29 H29b 109.5
H29a C29 H29c 109.5
H29b C29 H29c 109.5
C22 C29 H29a 109.5
C22 C29 H29b 109.5
C22 C29 H29c 109.5
H30a C30 H30b 109.5
H30a C30 H30c 109.5
H30b C30 H30c 109.5
C20 C30 H30a 109.5
C20 C30 H30b 109.5
C20 C30 H30c 109.5
C3 N1 Ru1 112.62(19)
C7 N1 C3 118.2(3)
C7 N1 Ru1 128.5(2)
C8 N2 Ru1 112.68(19)
C12 N2 C8 117.9(3)
C12 N2 Ru1 128.5(2)
C1 Ru1 N1 100.08(12)
C1 Ru1 N2 177.06(12)
C1 Ru1 Cl1 92.39(10)
C1 Ru1 Cl2 91.43(10)
C2 Ru1 C1 81.50(14)
C2 Ru1 N1 177.44(12)
C2 Ru1 N2 100.05(12)
C2 Ru1 Cl1 92.12(10)
C2 Ru1 Cl2 91.78(10)
N1 Ru1 N2 78.47(9)
N1 Ru1 Cl1 85.80(7)
N1 Ru1 Cl2 90.21(7)
N2 Ru1 Cl1 90.05(7)
N2 Ru1 Cl2 86.03(7)
Cl1 Ru1 Cl2 174.90(3)

loop_
_geom_bond_atom_site_label_1
_geom_bond_atom_site_label_2
_geom_bond_distance
C1 O1 1.136(4)
C1 Ru1 1.883(3)
C2 O2 1.141(4)
C2 Ru1 1.875(3)
C3 N1 1.366(4)
C4 H4 0.9500
C4 C3 1.390(4)
C4 C5 1.377(5)
C5 H5 0.9500
C5 C6 1.380(5)
C6 H6 0.9500
C7 C6 1.391(5)
C7 C13 1.497(4)
C7 N1 1.355(4)
C8 C3 1.471(4)
C8 C9 1.392(4)
C8 N2 1.358(4)
C9 H9 0.9500
C9 C10 1.380(5)
C10 H10 0.9500
C10 C11 1.376(5)
C11 H11 0.9500
C12 C11 1.396(5)
C12 N2 1.357(4)
C13 C14 1.398(5)
C15 H15 0.9500
C15 C14 1.397(5)
C15 C16 1.382(5)
C16 C17 1.395(5)
C16 C26 1.515(5)
C17 H17 0.9500
C18 C13 1.407(5)
C18 C17 1.386(5)
C18 C27 1.512(5)
C19 C12 1.495(4)
C19 C20 1.403(5)
C20 C30 1.514(5)
C21 H21 0.9500
C21 C20 1.399(5)
C21 C22 1.386(5)
C23 H23 0.9500
C23 C22 1.400(5)
C24 C19 1.408(5)
C24 C23 1.386(5)
C24 C28 1.505(5)
C25 H25a 0.9800
C25 H25b 0.9800
C25 H25c 0.9800
C25 C14 1.509(5)
C26 H26a 0.9800
C26 H26b 0.9800
C26 H26c 0.9800
C27 H27a 0.9800
C27 H27b 0.9800
C27 H27c 0.9800
C28 H28a 0.9800
C28 H28b 0.9800
C28 H28c 0.9800
C29 H29a 0.9800
C29 H29b 0.9800
C29 H29c 0.9800
C29 C22 1.504(5)
C30 H30a 0.9800
C30 H30b 0.9800
C30 H30c 0.9800
N1 Ru1 2.162(2)
N2 Ru1 2.166(2)
Cl1 Ru1 2.3801(8)
Cl2 Ru1 2.3832(8)

loop_
_geom_torsion_atom_site_label_1
_geom_torsion_atom_site_label_2
_geom_torsion_atom_site_label_3
_geom_torsion_atom_site_label_4
_geom_torsion
C3 C4 C5 C6 0.6(5)
C3 C8 C9 C10 -179.9(3)
C3 C8 N2 C12 177.7(3)
C3 C8 N2 Ru1 -12.4(3)
C4 C3 N1 C7 -4.3(4)
C4 C3 N1 Ru1 166.9(2)
C4 C5 C6 C7 -2.7(5)
C5 C4 C3 C8 -178.1(3)
C5 C4 C3 N1 3.0(5)
C6 C7 C13 C14 78.4(4)
C6 C7 C13 C18 -94.8(4)
C6 C7 N1 C3 2.1(4)
C6 C7 N1 Ru1 -167.5(2)
C7 C13 C14 C15 -178.0(3)
C7 C13 C14 C25 1.8(5)
C8 C3 N1 C7 176.8(3)
C8 C3 N1 Ru1 -12.0(3)
C8 C9 C10 C11 1.4(5)
C9 C8 C3 C4 19.5(4)
C9 C8 C3 N1 -161.5(3)
C9 C8 N2 C12 -3.9(4)
C9 C8 N2 Ru1 166.0(2)
C9 C10 C11 C12 -2.4(5)
C11 C12 N2 C8 2.9(4)
C11 C12 N2 Ru1 -165.2(2)
C12 C19 C20 C21 177.5(3)
C12 C19 C20 C30 -0.7(5)
C13 C7 C6 C5 179.9(3)
C13 C7 N1 C3 -176.4(3)
C13 C7 N1 Ru1 14.0(4)
C13 C18 C17 C16 -1.2(6)
C14 C15 C16 C17 2.6(6)
C14 C15 C16 C26 -179.1(4)
C15 C16 C17 C18 -2.4(6)
C16 C15 C14 C13 1.0(6)
C16 C15 C14 C25 -178.8(4)
C17 C18 C13 C7 178.1(3)
C17 C18 C13 C14 4.9(5)
C18 C13 C14 C15 -4.8(5)
C18 C13 C14 C25 175.0(3)
C19 C12 C11 C10 178.9(3)
C19 C12 N2 C8 -175.8(3)
C19 C12 N2 Ru1 16.2(4)
C19 C24 C23 C22 1.8(6)
C20 C19 C12 C11 -96.4(4)
C20 C19 C12 N2 82.3(4)
C20 C21 C22 C23 -1.6(6)
C20 C21 C22 C29 178.5(4)
C22 C21 C20 C19 -1.4(6)
C22 C21 C20 C30 176.8(4)
C23 C24 C19 C12 -177.7(3)
C23 C24 C19 C20 -4.9(6)
C24 C19 C12 C11 76.5(4)
C24 C19 C12 N2 -104.8(4)
C24 C19 C20 C21 4.7(5)
C24 C19 C20 C30 -173.5(3)
C24 C23 C22 C21 1.3(7)
C24 C23 C22 C29 -178.7(4)
C26 C16 C17 C18 179.2(4)
C27 C18 C13 C7 -0.9(5)
C27 C18 C13 C14 -174.1(3)
C27 C18 C17 C16 177.7(4)
C28 C24 C19 C12 1.6(6)
C28 C24 C19 C20 174.4(3)
C28 C24 C23 C22 -177.4(4)
N1 C7 C6 C5 1.3(5)
N1 C7 C13 C14 -103.0(4)
N1 C7 C13 C18 83.8(4)
N2 C8 C3 C4 -162.1(3)
N2 C8 C3 N1 16.9(4)
N2 C8 C9 C10 1.8(5)
N2 C12 C11 C10 0.2(5)
